data_2242007
loop_
_publ_author_name
'Faizi, Md. Serajul Haque'
'Haque, Ashanul'
'Ahmad, Musheer'
'Golenya, Irina A.'

_publ_section_title
;
 Crystal structure of
 (<i>E</i>)-<i>N</i>^1^-[(anthracen-9-yl)methylidene]-<i>N</i>^4^-phenylbenzene-1,4-diamine
;
_journal_coeditor_code ZS2373
_journal_issue 2
_journal_name_full 'Acta Crystallographica Section E'
_journal_page_first 137
_journal_page_last 140
_journal_paper_doi 10.1107/S2056989016020612
_journal_volume 73
_journal_year 2017
_chemical_formula_iupac 'C27 H20 N2'
_chemical_formula_moiety 'C27 H20 N2'
_chemical_formula_sum 'C27 H20 N2'
_chemical_formula_weight 372.45
_chemical_name_systematic (<i>E</i>)-<i>N</i>^1^-[(Anthracen-9-yl)methylidene]-<i>N</i>^4^-phenylbenzene-1,4-diamine
_space_group_crystal_system monoclinic
_space_group_IT_number 14
_space_group_name_Hall '-P 2ybc'
_space_group_name_H-M_alt 'P 1 21/c 1'
_symmetry_space_group_name_Hall '-P 2ybc'
_symmetry_space_group_name_H-M 'P 1 21/c 1'
_atom_sites_solution_hydrogens mixed
_audit_creation_method SHELXL-2014/7
_cell_angle_alpha 90
_cell_angle_beta 96.645(2)
_cell_angle_gamma 90
_cell_formula_units_Z 12
_cell_length_a 11.1554(8)
_cell_length_b 45.224(3)
_cell_length_c 11.5856(8)
_cell_measurement_reflns_used 9870
_cell_measurement_temperature 100(2)
_cell_measurement_theta_max 27.34
_cell_measurement_theta_min 2.70
_cell_volume 5805.6(7)
_computing_cell_refinement
;
SAINT (Bruker, 2003)
;
_computing_data_collection
;
SMART (Bruker, 2003)
;
_computing_data_reduction
;
SAINT (Bruker, 2003)
;
_computing_molecular_graphics
;
DIAMOND (Brandenberg & Putz, 2006)
;
_computing_publication_material
;
DIAMOND (Brandenberg & Putz, 2006)
;
_computing_structure_refinement
;
SHELXL2014 (Sheldrick, 2015)
;
_computing_structure_solution
;
SIR97 (Altomare <i>et al.</i>, 1999)
;
_diffrn_ambient_temperature 100(2)
_diffrn_measured_fraction_theta_full 0.999
_diffrn_measured_fraction_theta_max 0.999
_diffrn_measurement_device_type 'BRUKER SMART APEX CCD'
_diffrn_measurement_method '\w scans'
_diffrn_radiation_monochromator graphite
_diffrn_radiation_type MoK\a
_diffrn_radiation_wavelength 0.71073
_diffrn_reflns_av_R_equivalents 0.0664
_diffrn_reflns_limit_h_max 13
_diffrn_reflns_limit_h_min -13
_diffrn_reflns_limit_k_max 53
_diffrn_reflns_limit_k_min -53
_diffrn_reflns_limit_l_max 13
_diffrn_reflns_limit_l_min -13
_diffrn_reflns_number 70261
_diffrn_reflns_theta_full 25.000
_diffrn_reflns_theta_max 25.050
_diffrn_reflns_theta_min 2.047
_exptl_absorpt_coefficient_mu 0.075
_exptl_absorpt_correction_T_max 0.9810
_exptl_absorpt_correction_T_min 0.9444
_exptl_absorpt_correction_type multi-scan
_exptl_absorpt_process_details
;
(SADABS; Bruker, 2003)
;
_exptl_crystal_colour yellow
_exptl_crystal_density_diffrn 1.278
_exptl_crystal_description block
_exptl_crystal_F_000 2352
_exptl_crystal_size_max 0.200
_exptl_crystal_size_mid 0.150
_exptl_crystal_size_min 0.100
_refine_diff_density_max 0.177
_refine_diff_density_min -0.284
_refine_ls_extinction_method none
_refine_ls_goodness_of_fit_ref 1.037
_refine_ls_hydrogen_treatment mixed
_refine_ls_matrix_type full
_refine_ls_number_parameters 796
_refine_ls_number_reflns 10276
_refine_ls_number_restraints 0
_refine_ls_restrained_S_all 1.037
_refine_ls_R_factor_all 0.0924
_refine_ls_R_factor_gt 0.0521
_refine_ls_shift/su_max 0.001
_refine_ls_shift/su_mean 0.000
_refine_ls_structure_factor_coef Fsqd
_refine_ls_weighting_details 'w=1/[\s^2^(Fo^2^)+(0.0468P)^2^+1.8680P] where P=(Fo^2^+2Fc^2^)/3'
_refine_ls_weighting_scheme calc
_refine_ls_wR_factor_gt 0.1057
_refine_ls_wR_factor_ref 0.1210
_reflns_number_gt 6957
_reflns_number_total 10276
_reflns_threshold_expression 'I > 2\s(I)'
_cod_data_source_file zs2373sup1.cif
_cod_data_source_block I
_cod_original_cell_volume 5805.5(7)
_cod_database_code 2242007
_shelx_space_group_comment
;
The symmetry employed for this shelxl refinement is uniquely defined
by the following loop, which should always be used as a source of
symmetry information in preference to the above space-group names.
They are only intended as comments.
;

loop_
_space_group_symop_operation_xyz
'x, y, z'
'-x, y+1/2, -z+1/2'
'-x, -y, -z'
'x, -y-1/2, z-1/2'

loop_
_atom_site_type_symbol
_atom_site_label
_atom_site_fract_x
_atom_site_fract_y
_atom_site_fract_z
_atom_site_U_iso_or_equiv
_atom_site_adp_type
_atom_site_calc_flag
_atom_site_occupancy
C C1A 0.26112(17) 0.61937(4) 1.02008(17) 0.0262(5) Uani d 1
C C1B 0.71492(18) 0.45788(4) 0.46717(17) 0.0282(5) Uani d 1
C C1C 0.55519(18) 0.68363(4) -0.18917(18) 0.0314(5) Uani d 1
C C2A 0.18402(18) 0.62145(5) 0.91327(17) 0.0313(5) Uani d 1
H H1A 0.1713 0.6398 0.8776 0.038 Uiso calc 1
C C2B 0.78872(19) 0.45822(4) 0.57631(18) 0.0327(5) Uani d 1
H H1B 0.7929 0.4753 0.6211 0.039 Uiso calc 1
C C2C 0.49613(18) 0.65789(5) -0.23828(18) 0.0357(5) Uani d 1
H H1C 0.5033 0.6402 -0.1971 0.043 Uiso calc 1
C C3A 0.12888(19) 0.59724(5) 0.86268(19) 0.0352(5) Uani d 1
H H2A 0.0798 0.5993 0.7925 0.042 Uiso calc 1
C C3B 0.8530(2) 0.43405(5) 0.61612(19) 0.0393(6) Uani d 1
H H2B 0.8994 0.4348 0.6881 0.047 Uiso calc 1
C C3C 0.4297(2) 0.65861(6) -0.34359(19) 0.0442(6) Uani d 1
H H2C 0.3931 0.6413 -0.3737 0.053 Uiso calc 1
C C4A 0.14451(19) 0.56901(5) 0.9145(2) 0.0380(6) Uani d 1
H H3A 0.1077 0.5525 0.8779 0.046 Uiso calc 1
C C4B 0.8504(2) 0.40788(5) 0.5497(2) 0.0418(6) Uani d 1
H H3B 0.8948 0.3915 0.5779 0.050 Uiso calc 1
C C4C 0.4149(2) 0.68491(6) -0.4086(2) 0.0503(7) Uani d 1
H H3C 0.3687 0.6850 -0.4808 0.060 Uiso calc 1
C C5A 0.21301(19) 0.56617(5) 1.0172(2) 0.0375(6) Uani d 1
H H4A 0.2215 0.5476 1.0519 0.045 Uiso calc 1
C C5B 0.7831(2) 0.40671(5) 0.4451(2) 0.0385(6) Uani d 1
H H4B 0.7823 0.3894 0.4017 0.046 Uiso calc 1
C C5C 0.4680(2) 0.71001(6) -0.3653(2) 0.0474(7) Uani d 1
H H4C 0.4576 0.7274 -0.4083 0.057 Uiso calc 1
C C6A 0.27303(18) 0.59094(4) 1.07454(18) 0.0309(5) Uani d 1
C C6B 0.71353(18) 0.43128(4) 0.39983(18) 0.0303(5) Uani d 1
C C6C 0.53946(19) 0.71046(5) -0.25565(19) 0.0366(6) Uani d 1
C C7A 0.33961(19) 0.58833(5) 1.18216(19) 0.0351(5) Uani d 1
H H5A 0.3449 0.5699 1.2181 0.042 Uiso calc 1
C C7B 0.64679(18) 0.43032(4) 0.29127(18) 0.0331(5) Uani d 1
H H5B 0.6468 0.4130 0.2481 0.040 Uiso calc 1
C C7C 0.5933(2) 0.73624(5) -0.2093(2) 0.0435(6) Uani d 1
H H5C 0.5837 0.7535 -0.2528 0.052 Uiso calc 1
C C8A 0.39895(18) 0.61213(5) 1.23881(18) 0.0318(5) Uani d 1
C C8B 0.57997(18) 0.45425(4) 0.24448(17) 0.0298(5) Uani d 1
C C8C 0.6606(2) 0.73722(5) -0.1012(2) 0.0392(6) Uani d 1
C C9A 0.4676(2) 0.60887(5) 1.34924(19) 0.0416(6) Uani d 1
H H6A 0.4707 0.5905 1.3858 0.050 Uiso calc 1
C C9B 0.5082(2) 0.45245(5) 0.13519(18) 0.0382(6) Uani d 1
H H6B 0.5086 0.4351 0.0922 0.046 Uiso calc 1
C C9C 0.7169(2) 0.76360(5) -0.0555(3) 0.0531(7) Uani d 1
H H6C 0.7056 0.7810 -0.0983 0.064 Uiso calc 1
C C10A 0.5281(2) 0.63167(6) 1.4019(2) 0.0467(6) Uani d 1
H H7A 0.5723 0.6291 1.4743 0.056 Uiso calc 1
C C10B 0.4397(2) 0.47522(5) 0.09266(19) 0.0431(6) Uani d 1
H H7B 0.3930 0.4736 0.0211 0.052 Uiso calc 1
C C10C 0.7862(3) 0.76430(5) 0.0479(3) 0.0566(8) Uani d 1
H H7C 0.8209 0.7820 0.0760 0.068 Uiso calc 1
C C11A 0.52493(19) 0.65969(5) 1.34739(19) 0.0428(6) Uani d 1
H H8A 0.5686 0.6753 1.3838 0.051 Uiso calc 1
C C11B 0.4388(2) 0.50170(5) 0.15699(19) 0.0408(6) Uani d 1
H H8B 0.3904 0.5173 0.1275 0.049 Uiso calc 1
C C11C 0.8057(2) 0.73793(5) 0.1131(2) 0.0501(7) Uani d 1
H H8C 0.8543 0.7383 0.1839 0.060 Uiso calc 1
C C12A 0.45909(18) 0.66419(5) 1.24274(18) 0.0339(5) Uani d 1
H H9A 0.4579 0.6828 1.2088 0.041 Uiso calc 1
C C12B 0.50720(18) 0.50484(5) 0.26098(18) 0.0314(5) Uani d 1
H H9B 0.5058 0.5227 0.3009 0.038 Uiso calc 1
C C12C 0.7541(2) 0.71209(5) 0.07366(19) 0.0409(6) Uani d 1
H H9C 0.7688 0.6950 0.1177 0.049 Uiso calc 1
C C13A 0.39169(17) 0.64070(4) 1.18408(17) 0.0271(5) Uani d 1
C C13B 0.58098(17) 0.48128(4) 0.30983(17) 0.0266(5) Uani d 1
C C13C 0.67808(19) 0.71060(4) -0.03370(18) 0.0328(5) Uani d 1
C C14A 0.32106(17) 0.64399(4) 1.07609(16) 0.0252(5) Uani d 1
C C14B 0.65076(17) 0.48293(4) 0.41958(17) 0.0249(5) Uani d 1
C C14C 0.62503(18) 0.68413(4) -0.07964(18) 0.0298(5) Uani d 1
C C15A 0.30094(17) 0.67319(4) 1.02085(17) 0.0262(5) Uani d 1
H H10A 0.3043 0.6748 0.9412 0.031 Uiso calc 1
C C15B 0.66532(17) 0.51095(4) 0.48428(16) 0.0248(5) Uani d 1
H H10B 0.6577 0.5111 0.5634 0.030 Uiso calc 1
C C15C 0.65310(18) 0.65659(4) -0.01366(17) 0.0275(5) Uani d 1
H H10C 0.6407 0.6557 0.0643 0.033 Uiso calc 1
C C16A 0.25826(17) 0.72330(4) 1.01442(16) 0.0233(4) Uani d 1
C C16B 0.70840(16) 0.56121(4) 0.50147(15) 0.0211(4) Uani d 1
C C16C 0.72269(17) 0.60827(4) 0.00646(15) 0.0215(4) Uani d 1
C C17A 0.32184(17) 0.73145(4) 0.92280(16) 0.0244(4) Uani d 1
H H11A 0.3854 0.7197 0.9041 0.029 Uiso calc 1
C C17B 0.65393(16) 0.56740(4) 0.60083(15) 0.0225(4) Uani d 1
H H11B 0.5946 0.5548 0.6227 0.027 Uiso calc 1
C C17C 0.82786(18) 0.59356(4) -0.00799(16) 0.0267(5) Uani d 1
H H11C 0.8743 0.5999 -0.0649 0.032 Uiso calc 1
C C18A 0.29143(17) 0.75671(4) 0.85951(16) 0.0240(4) Uani d 1
H H12A 0.3351 0.7619 0.7988 0.029 Uiso calc 1
C C18B 0.68698(16) 0.59196(4) 0.66704(16) 0.0226(4) Uani d 1
H H12B 0.6498 0.5956 0.7334 0.027 Uiso calc 1
C C18C 0.86612(17) 0.56949(4) 0.06038(16) 0.0266(5) Uani d 1
H H12C 0.9396 0.5606 0.0515 0.032 Uiso calc 1
C C19A 0.19624(17) 0.77470(4) 0.88491(16) 0.0220(4) Uani d 1
C C19B 0.77522(16) 0.61147(4) 0.63675(15) 0.0210(4) Uani d 1
C C19C 0.79554(17) 0.55846(4) 0.14235(15) 0.0211(4) Uani d 1
C C20A 0.13906(18) 0.76750(4) 0.98216(16) 0.0289(5) Uani d 1
H H13A 0.0791 0.7798 1.0045 0.035 Uiso calc 1
C C20B 0.82151(18) 0.60648(4) 0.53181(16) 0.0287(5) Uani d 1
H H13B 0.8753 0.6200 0.5058 0.034 Uiso calc 1
C C20C 0.68619(17) 0.57274(4) 0.15263(16) 0.0231(4) Uani d 1
H H14C 0.6362 0.5655 0.2050 0.028 Uiso calc 1
C C21A 0.17071(18) 0.74221(4) 1.04569(16) 0.0287(5) Uani d 1
H H14A 0.1322 0.7379 1.1107 0.034 Uiso calc 1
C C21B 0.78838(18) 0.58171(4) 0.46604(16) 0.0278(5) Uani d 1
H H14B 0.8206 0.5788 0.3964 0.033 Uiso calc 1
C C21C 0.65063(17) 0.59727(4) 0.08713(15) 0.0236(4) Uani d 1
H H13C 0.5781 0.6066 0.0968 0.028 Uiso calc 1
C C22A 0.06858(17) 0.81786(4) 0.80373(16) 0.0238(4) Uani d 1
C C22B 0.90242(17) 0.65480(4) 0.71494(16) 0.0238(4) Uani d 1
C C22C 0.92058(17) 0.51468(4) 0.22658(16) 0.0235(4) Uani d 1
C C23A 0.0768(2) 0.84370(5) 0.74049(19) 0.0386(6) Uani d 1
H H15A 0.1485 0.8480 0.7103 0.046 Uiso calc 1
C C23B 0.8996(2) 0.67904(5) 0.78831(19) 0.0408(6) Uani d 1
H H15B 0.8339 0.6816 0.8298 0.049 Uiso calc 1
C C23C 1.00215(18) 0.51024(4) 0.14642(18) 0.0321(5) Uani d 1
H H15C 0.9970 0.5217 0.0795 0.038 Uiso calc 1
C C24A -0.0180(2) 0.86307(5) 0.7212(2) 0.0432(6) Uani d 1
H H16A -0.0101 0.8800 0.6773 0.052 Uiso calc 1
C C24B 0.9923(2) 0.69923(5) 0.8007(2) 0.0508(7) Uani d 1
H H16B 0.9884 0.7152 0.8506 0.061 Uiso calc 1
C C24C 1.09106(19) 0.48884(4) 0.16520(18) 0.0346(5) Uani d 1
H H16C 1.1460 0.4865 0.1113 0.042 Uiso calc 1
C C25A -0.1242(2) 0.85767(5) 0.76608(18) 0.0357(5) Uani d 1
H H17A -0.1883 0.8709 0.7543 0.043 Uiso calc 1
C C25B 1.0897(2) 0.69612(5) 0.7408(2) 0.0461(6) Uani d 1
H H17B 1.1516 0.7100 0.7483 0.055 Uiso calc 1
C C25C 1.09985(19) 0.47100(5) 0.26146(19) 0.0375(6) Uani d 1
H H17C 1.1585 0.4563 0.2721 0.045 Uiso calc 1
C C26A -0.1336(2) 0.83227(5) 0.8286(2) 0.0419(6) Uani d 1
H H18A -0.2051 0.8284 0.8599 0.050 Uiso calc 1
C C26B 1.0947(2) 0.67210(5) 0.66918(19) 0.0427(6) Uani d 1
H H18B 1.1611 0.6697 0.6284 0.051 Uiso calc 1
C C26C 1.0197(2) 0.47527(5) 0.34235(19) 0.0402(6) Uani d 1
H H18C 1.0246 0.4634 0.4084 0.048 Uiso calc 1
C C27A -0.03963(19) 0.81222(5) 0.84664(18) 0.0361(5) Uani d 1
H H19A -0.0493 0.7949 0.8878 0.043 Uiso calc 1
C C27B 1.00284(18) 0.65145(5) 0.65651(18) 0.0331(5) Uani d 1
H H19B 1.0086 0.6352 0.6084 0.040 Uiso calc 1
C C27C 0.93266(19) 0.49686(4) 0.32602(17) 0.0332(5) Uani d 1
H H19C 0.8807 0.4997 0.3823 0.040 Uiso calc 1
N N1A 0.27915(14) 0.69645(3) 1.07744(13) 0.0248(4) Uani d 1
N N1B 0.68818(13) 0.53510(3) 0.43417(13) 0.0230(4) Uani d 1
N N1C 0.69395(14) 0.63399(3) -0.06137(13) 0.0248(4) Uani d 1
N N2A 0.16966(15) 0.79942(3) 0.81534(14) 0.0268(4) Uani d 1
N N2B 0.80552(15) 0.63521(4) 0.70989(14) 0.0263(4) Uani d 1
N N2C 0.82550(15) 0.53481(3) 0.21699(14) 0.0254(4) Uani d 1
H H20A 0.2198(19) 0.8020(5) 0.7589(19) 0.044(7) Uiso d 1
H H20B 0.7628(19) 0.6364(4) 0.7690(18) 0.038(6) Uiso d 1
H H20C 0.7737(17) 0.5329(4) 0.2703(17) 0.027(6) Uiso d 1

loop_
_atom_site_aniso_label
_atom_site_aniso_U_11
_atom_site_aniso_U_22
_atom_site_aniso_U_33
_atom_site_aniso_U_12
_atom_site_aniso_U_13
_atom_site_aniso_U_23
C1A 0.0274(11) 0.0251(11) 0.0284(11) 0.0057(9) 0.0130(9) 0.0017(9)
C1B 0.0298(12) 0.0254(11) 0.0321(12) -0.0082(9) 0.0153(10) 0.0008(9)
C1C 0.0297(12) 0.0325(12) 0.0349(12) 0.0139(10) 0.0156(10) 0.0094(10)
C2A 0.0385(13) 0.0282(12) 0.0285(12) 0.0030(10) 0.0092(10) 0.0019(9)
C2B 0.0411(13) 0.0237(11) 0.0346(13) -0.0042(10) 0.0094(11) 0.0004(10)
C2C 0.0297(12) 0.0417(14) 0.0367(13) 0.0101(10) 0.0078(10) 0.0099(11)
C3A 0.0375(13) 0.0336(13) 0.0356(12) -0.0017(10) 0.0092(10) -0.0045(10)
C3B 0.0458(14) 0.0340(13) 0.0391(13) -0.0011(11) 0.0088(11) 0.0055(11)
C3C 0.0318(13) 0.0597(16) 0.0409(14) 0.0071(12) 0.0027(11) 0.0084(12)
C4A 0.0332(12) 0.0330(13) 0.0493(15) -0.0052(10) 0.0112(12) -0.0053(11)
C4B 0.0422(14) 0.0296(13) 0.0554(16) 0.0042(11) 0.0137(13) 0.0075(12)
C4C 0.0355(14) 0.076(2) 0.0398(14) 0.0160(14) 0.0055(11) 0.0158(14)
C5A 0.0339(12) 0.0231(12) 0.0579(16) -0.0005(10) 0.0161(12) 0.0050(11)
C5B 0.0386(13) 0.0252(12) 0.0544(16) -0.0025(10) 0.0162(12) -0.0051(11)
C5C 0.0414(14) 0.0595(17) 0.0442(15) 0.0261(13) 0.0170(12) 0.0282(13)
C6A 0.0268(11) 0.0275(12) 0.0409(13) 0.0077(9) 0.0147(10) 0.0067(10)
C6B 0.0304(11) 0.0252(12) 0.0381(13) -0.0060(10) 0.0159(10) -0.0042(10)
C6C 0.0348(13) 0.0364(13) 0.0422(14) 0.0162(11) 0.0202(11) 0.0156(11)
C7A 0.0334(12) 0.0289(12) 0.0459(14) 0.0082(10) 0.0174(11) 0.0130(11)
C7B 0.0344(12) 0.0258(12) 0.0426(14) -0.0098(10) 0.0189(11) -0.0139(10)
C7C 0.0447(14) 0.0351(14) 0.0564(16) 0.0174(11) 0.0299(13) 0.0252(12)
C8A 0.0259(11) 0.0403(13) 0.0312(12) 0.0144(10) 0.0112(10) 0.0121(10)
C8B 0.0273(11) 0.0320(12) 0.0330(12) -0.0104(10) 0.0157(10) -0.0080(10)
C8C 0.0429(14) 0.0253(12) 0.0550(16) 0.0077(10) 0.0289(12) 0.0088(11)
C9A 0.0387(14) 0.0470(15) 0.0396(14) 0.0156(12) 0.0062(11) 0.0124(12)
C9B 0.0378(13) 0.0424(14) 0.0358(13) -0.0136(11) 0.0104(11) -0.0163(11)
C9C 0.0625(18) 0.0279(14) 0.076(2) 0.0044(12) 0.0374(16) 0.0078(13)
C10A 0.0365(14) 0.0704(18) 0.0319(13) 0.0195(13) -0.0019(11) 0.0107(13)
C10B 0.0377(14) 0.0572(17) 0.0332(13) -0.0104(12) -0.0005(11) -0.0129(12)
C10C 0.0690(19) 0.0333(15) 0.075(2) -0.0108(13) 0.0412(17) -0.0121(14)
C11A 0.0284(12) 0.0577(16) 0.0413(14) 0.0047(11) 0.0002(11) -0.0017(12)
C11B 0.0360(13) 0.0451(14) 0.0399(14) -0.0018(11) -0.0014(11) -0.0065(11)
C11C 0.0623(17) 0.0406(15) 0.0514(15) -0.0098(13) 0.0243(13) -0.0112(13)
C12A 0.0272(12) 0.0412(13) 0.0334(12) 0.0077(10) 0.0035(10) 0.0021(10)
C12B 0.0301(12) 0.0309(12) 0.0336(12) -0.0051(10) 0.0059(10) -0.0052(10)
C12C 0.0547(15) 0.0297(13) 0.0417(14) -0.0007(11) 0.0202(12) -0.0016(11)
C13A 0.0231(11) 0.0324(12) 0.0275(11) 0.0084(9) 0.0096(9) 0.0021(9)
C13B 0.0259(11) 0.0271(11) 0.0290(11) -0.0100(9) 0.0126(9) -0.0046(9)
C13C 0.0407(13) 0.0239(12) 0.0384(13) 0.0075(10) 0.0233(11) 0.0019(10)
C14A 0.0260(11) 0.0261(11) 0.0253(11) 0.0069(9) 0.0101(9) 0.0038(9)
C14B 0.0263(11) 0.0231(11) 0.0275(11) -0.0068(9) 0.0121(9) -0.0031(9)
C14C 0.0347(12) 0.0252(12) 0.0326(12) 0.0094(10) 0.0170(10) 0.0044(9)
C15A 0.0286(11) 0.0272(11) 0.0237(11) 0.0017(9) 0.0071(9) 0.0014(9)
C15B 0.0280(11) 0.0264(11) 0.0212(10) -0.0021(9) 0.0078(9) -0.0015(9)
C15C 0.0351(12) 0.0258(11) 0.0230(11) 0.0029(9) 0.0094(9) 0.0024(9)
C16A 0.0278(11) 0.0212(10) 0.0204(10) 0.0001(9) 0.0014(9) -0.0015(8)
C16B 0.0227(10) 0.0203(10) 0.0194(10) 0.0003(8) -0.0013(8) 0.0010(8)
C16C 0.0282(11) 0.0198(10) 0.0165(10) 0.0005(9) 0.0020(9) -0.0005(8)
C17A 0.0242(11) 0.0233(11) 0.0260(11) 0.0022(9) 0.0038(9) -0.0020(9)
C17B 0.0214(10) 0.0212(11) 0.0251(11) -0.0020(8) 0.0041(9) 0.0037(9)
C17C 0.0326(12) 0.0253(11) 0.0242(11) 0.0017(9) 0.0116(9) 0.0044(9)
C18A 0.0269(11) 0.0243(11) 0.0216(10) -0.0027(9) 0.0057(9) -0.0017(9)
C18B 0.0250(11) 0.0233(11) 0.0207(10) 0.0022(9) 0.0080(9) -0.0004(8)
C18C 0.0248(11) 0.0257(11) 0.0307(11) 0.0045(9) 0.0096(9) 0.0027(9)
C19A 0.0252(11) 0.0199(10) 0.0200(10) -0.0020(9) -0.0006(8) -0.0027(8)
C19B 0.0233(11) 0.0191(10) 0.0202(10) 0.0005(8) 0.0011(8) 0.0010(8)
C19C 0.0263(11) 0.0191(10) 0.0173(10) -0.0021(8) 0.0001(8) -0.0016(8)
C20A 0.0327(12) 0.0291(12) 0.0265(11) 0.0082(9) 0.0095(10) -0.0006(9)
C20B 0.0328(12) 0.0292(12) 0.0256(11) -0.0125(10) 0.0102(9) -0.0023(9)
C20C 0.0273(11) 0.0222(10) 0.0207(10) -0.0016(9) 0.0075(9) -0.0011(8)
C21A 0.0359(12) 0.0312(12) 0.0205(11) 0.0055(10) 0.0093(9) 0.0022(9)
C21B 0.0358(12) 0.0300(12) 0.0192(10) -0.0062(10) 0.0097(9) -0.0027(9)
C21C 0.0229(10) 0.0247(11) 0.0235(10) 0.0041(9) 0.0040(9) -0.0010(9)
C22A 0.0287(11) 0.0238(11) 0.0186(10) 0.0020(9) 0.0016(9) -0.0018(8)
C22B 0.0271(11) 0.0214(11) 0.0218(10) -0.0026(9) -0.0012(9) 0.0021(9)
C22C 0.0246(11) 0.0207(10) 0.0248(11) -0.0021(9) 0.0009(9) -0.0019(9)
C23A 0.0405(14) 0.0350(13) 0.0420(14) 0.0050(11) 0.0122(11) 0.0127(11)
C23B 0.0465(14) 0.0348(13) 0.0421(14) -0.0084(11) 0.0092(11) -0.0112(11)
C23C 0.0387(13) 0.0277(12) 0.0308(12) 0.0060(10) 0.0085(10) 0.0028(10)
C24A 0.0505(15) 0.0333(13) 0.0451(14) 0.0077(12) 0.0029(12) 0.0119(11)
C24B 0.0685(18) 0.0318(14) 0.0498(16) -0.0171(13) -0.0022(14) -0.0102(12)
C24C 0.0323(12) 0.0340(13) 0.0380(13) 0.0055(10) 0.0058(10) -0.0069(11)
C25A 0.0377(13) 0.0317(13) 0.0351(13) 0.0123(10) -0.0074(11) -0.0046(10)
C25B 0.0501(16) 0.0398(14) 0.0436(14) -0.0243(12) -0.0147(13) 0.0132(12)
C25C 0.0334(13) 0.0348(13) 0.0416(14) 0.0108(10) -0.0068(11) -0.0041(11)
C26A 0.0298(12) 0.0488(15) 0.0480(15) 0.0075(11) 0.0080(11) 0.0059(12)
C26B 0.0314(13) 0.0545(16) 0.0411(14) -0.0125(12) -0.0004(11) 0.0079(12)
C26C 0.0433(14) 0.0365(13) 0.0390(13) 0.0102(11) -0.0030(11) 0.0096(11)
C27A 0.0333(12) 0.0334(13) 0.0423(13) 0.0032(10) 0.0071(11) 0.0139(10)
C27B 0.0290(12) 0.0363(13) 0.0334(12) -0.0065(10) 0.0014(10) -0.0030(10)
C27C 0.0341(12) 0.0347(12) 0.0312(12) 0.0025(10) 0.0063(10) 0.0052(10)
N1A 0.0264(9) 0.0244(9) 0.0239(9) 0.0050(7) 0.0041(7) 0.0008(8)
N1B 0.0236(9) 0.0229(9) 0.0228(9) -0.0041(7) 0.0042(7) -0.0015(7)
N1C 0.0283(9) 0.0237(9) 0.0229(9) 0.0037(8) 0.0055(7) 0.0018(7)
N2A 0.0292(10) 0.0254(10) 0.0271(9) 0.0047(8) 0.0088(8) 0.0032(8)
N2B 0.0287(10) 0.0262(10) 0.0251(9) -0.0058(8) 0.0085(8) -0.0062(8)
N2C 0.0287(10) 0.0248(9) 0.0243(9) 0.0044(8) 0.0093(8) 0.0051(8)

loop_
_atom_type_symbol
_atom_type_description
_atom_type_scat_dispersion_real
_atom_type_scat_dispersion_imag
_atom_type_scat_source
C C 0.0033 0.0016 'International Tables Vol C Tables 4.2.6.8 and 6.1.1.4'
H H 0.0000 0.0000 'International Tables Vol C Tables 4.2.6.8 and 6.1.1.4'
N N 0.0061 0.0033 'International Tables Vol C Tables 4.2.6.8 and 6.1.1.4'

loop_
_geom_angle_atom_site_label_1
_geom_angle_atom_site_label_2
_geom_angle_atom_site_label_3
_geom_angle
C14A C1A C2A 123.43(18)
C14A C1A C6A 119.28(18)
C2A C1A C6A 117.23(19)
C14B C1B C2B 123.36(18)
C14B C1B C6B 119.08(19)
C2B C1B C6B 117.41(19)
C14C C1C C2C 123.70(19)
C14C C1C C6C 119.3(2)
C2C C1C C6C 117.0(2)
C3A C2A C1A 121.3(2)
C3A C2A H1A 119.3
C1A C2A H1A 119.3
C3B C2B C1B 121.3(2)
C3B C2B H1B 119.3
C1B C2B H1B 119.3
C3C C2C C1C 121.4(2)
C3C C2C H1C 119.3
C1C C2C H1C 119.3
C2A C3A C4A 121.2(2)
C2A C3A H2A 119.4
C4A C3A H2A 119.4
C2B C3B C4B 120.9(2)
C2B C3B H2B 119.6
C4B C3B H2B 119.6
C2C C3C C4C 121.4(2)
C2C C3C H2C 119.3
C4C C3C H2C 119.3
C5A C4A C3A 119.5(2)
C5A C4A H3A 120.2
C3A C4A H3A 120.2
C5B C4B C3B 119.8(2)
C5B C4B H3B 120.1
C3B C4B H3B 120.1
C5C C4C C3C 119.5(2)
C5C C4C H3C 120.3
C3C C4C H3C 120.3
C4A C5A C6A 121.6(2)
C4A C5A H4A 119.2
C6A C5A H4A 119.2
C4B C5B C6B 121.6(2)
C4B C5B H4B 119.2
C6B C5B H4B 119.2
C4C C5C C6C 121.4(2)
C4C C5C H4C 119.3
C6C C5C H4C 119.3
C7A C6A C5A 121.79(19)
C7A C6A C1A 119.2(2)
C5A C6A C1A 119.0(2)
C7B C6B C5B 121.58(19)
C7B C6B C1B 119.42(19)
C5B C6B C1B 119.0(2)
C7C C6C C5C 122.0(2)
C7C C6C C1C 118.7(2)
C5C C6C C1C 119.2(2)
C6A C7A C8A 122.54(19)
C6A C7A H5A 118.7
C8A C7A H5A 118.7
C6B C7B C8B 122.51(19)
C6B C7B H5B 118.7
C8B C7B H5B 118.7
C8C C7C C6C 122.8(2)
C8C C7C H5C 118.6
C6C C7C H5C 118.6
C7A C8A C9A 121.5(2)
C7A C8A C13A 119.27(19)
C9A C8A C13A 119.2(2)
C7B C8B C9B 121.69(19)
C7B C8B C13B 119.10(19)
C9B C8B C13B 119.2(2)
C7C C8C C9C 122.3(2)
C7C C8C C13C 119.4(2)
C9C C8C C13C 118.3(2)
C10A C9A C8A 121.4(2)
C10A C9A H6A 119.3
C8A C9A H6A 119.3
C10B C9B C8B 121.5(2)
C10B C9B H6B 119.3
C8B C9B H6B 119.3
C10C C9C C8C 122.3(2)
C10C C9C H6C 118.9
C8C C9C H6C 118.9
C9A C10A C11A 120.1(2)
C9A C10A H7A 120.0
C11A C10A H7A 120.0
C9B C10B C11B 119.7(2)
C9B C10B H7B 120.1
C11B C10B H7B 120.1
C9C C10C C11C 119.4(2)
C9C C10C H7C 120.3
C11C C10C H7C 120.3
C12A C11A C10A 121.0(2)
C12A C11A H8A 119.5
C10A C11A H8A 119.5
C12B C11B C10B 121.4(2)
C12B C11B H8B 119.3
C10B C11B H8B 119.3
C12C C11C C10C 120.8(3)
C12C C11C H8C 119.6
C10C C11C H8C 119.6
C11A C12A C13A 120.9(2)
C11A C12A H9A 119.5
C13A C12A H9A 119.5
C11B C12B C13B 121.0(2)
C11B C12B H9B 119.5
C13B C12B H9B 119.5
C11C C12C C13C 121.4(2)
C11C C12C H9C 119.3
C13C C12C H9C 119.3
C14A C13A C12A 123.68(19)
C14A C13A C8A 118.98(19)
C12A C13A C8A 117.34(19)
C14B C13B C12B 123.45(18)
C14B C13B C8B 119.23(19)
C12B C13B C8B 117.29(18)
C14C C13C C12C 123.42(19)
C14C C13C C8C 118.7(2)
C12C C13C C8C 117.7(2)
C13A C14A C1A 120.68(18)
C13A C14A C15A 121.49(18)
C1A C14A C15A 117.74(17)
C13B C14B C1B 120.57(18)
C13B C14B C15B 121.34(18)
C1B C14B C15B 117.97(18)
C1C C14C C13C 121.10(19)
C1C C14C C15C 120.96(19)
C13C C14C C15C 117.76(19)
N1A C15A C14A 122.92(18)
N1A C15A H10A 118.5
C14A C15A H10A 118.5
N1B C15B C14B 121.41(17)
N1B C15B H10B 119.3
C14B C15B H10B 119.3
N1C C15C C14C 121.23(18)
N1C C15C H10C 119.4
C14C C15C H10C 119.4
C21A C16A C17A 118.38(17)
C21A C16A N1A 118.30(17)
C17A C16A N1A 123.33(17)
C21B C16B C17B 118.03(17)
C21B C16B N1B 117.53(16)
C17B C16B N1B 124.43(17)
C17C C16C C21C 118.39(17)
C17C C16C N1C 118.04(16)
C21C C16C N1C 123.58(17)
C18A C17A C16A 120.59(18)
C18A C17A H11A 119.7
C16A C17A H11A 119.7
C18B C17B C16B 120.63(17)
C18B C17B H11B 119.7
C16B C17B H11B 119.7
C16C C17C C18C 121.43(18)
C16C C17C H11C 119.3
C18C C17C H11C 119.3
C17A C18A C19A 121.15(18)
C17A C18A H12A 119.4
C19A C18A H12A 119.4
C17B C18B C19B 121.42(17)
C17B C18B H12B 119.3
C19B C18B H12B 119.3
C17C C18C C19C 120.67(18)
C17C C18C H12C 119.7
C19C C18C H12C 119.7
N2A C19A C18A 117.58(17)
N2A C19A C20A 124.68(18)
C18A C19A C20A 117.64(17)
N2B C19B C20B 124.79(17)
N2B C19B C18B 117.73(17)
C20B C19B C18B 117.38(17)
N2C C19C C18C 125.75(18)
N2C C19C C20C 116.84(17)
C18C C19C C20C 117.39(17)
C21A C20A C19A 120.66(18)
C21A C20A H13A 119.7
C19A C20A H13A 119.7
C21B C20B C19B 120.69(18)
C21B C20B H13B 119.7
C19B C20B H13B 119.7
C21C C20C C19C 121.62(17)
C21C C20C H14C 119.2
C19C C20C H14C 119.2
C16A C21A C20A 121.21(18)
C16A C21A H14A 119.4
C20A C21A H14A 119.4
C20B C21B C16B 121.40(18)
C20B C21B H14B 119.3
C16B C21B H14B 119.3
C20C C21C C16C 120.38(18)
C20C C21C H13C 119.8
C16C C21C H13C 119.8
C27A C22A C23A 117.34(18)
C27A C22A N2A 125.77(18)
C23A C22A N2A 116.86(18)
C27B C22B C23B 117.57(19)
C27B C22B N2B 125.31(18)
C23B C22B N2B 117.07(18)
C23C C22C N2C 126.42(18)
C23C C22C C27C 117.34(18)
N2C C22C C27C 116.23(17)
C24A C23A C22A 121.8(2)
C24A C23A H15A 119.1
C22A C23A H15A 119.1
C24B C23B C22B 121.2(2)
C24B C23B H15B 119.4
C22B C23B H15B 119.4
C24C C23C C22C 120.61(19)
C24C C23C H15C 119.7
C22C C23C H15C 119.7
C25A C24A C23A 120.6(2)
C25A C24A H16A 119.7
C23A C24A H16A 119.7
C25B C24B C23B 120.9(2)
C25B C24B H16B 119.6
C23B C24B H16B 119.6
C25C C24C C23C 121.4(2)
C25C C24C H16C 119.3
C23C C24C H16C 119.3
C26A C25A C24A 118.2(2)
C26A C25A H17A 120.9
C24A C25A H17A 120.9
C24B C25B C26B 118.7(2)
C24B C25B H17B 120.7
C26B C25B H17B 120.7
C24C C25C C26C 118.6(2)
C24C C25C H17C 120.7
C26C C25C H17C 120.7
C25A C26A C27A 121.8(2)
C25A C26A H18A 119.1
C27A C26A H18A 119.1
C25B C26B C27B 121.2(2)
C25B C26B H18B 119.4
C27B C26B H18B 119.4
C27C C26C C25C 120.5(2)
C27C C26C H18C 119.7
C25C C26C H18C 119.7
C22A C27A C26A 120.2(2)
C22A C27A H19A 119.9
C26A C27A H19A 119.9
C26B C27B C22B 120.4(2)
C26B C27B H19B 119.8
C22B C27B H19B 119.8
C26C C27C C22C 121.4(2)
C26C C27C H19C 119.3
C22C C27C H19C 119.3
C15A N1A C16A 117.97(16)
C15B N1B C16B 119.33(16)
C15C N1C C16C 119.17(16)
C19A N2A C22A 130.68(17)
C19A N2A H20A 114.2(14)
C22A N2A H20A 114.1(13)
C19B N2B C22B 130.67(17)
C19B N2B H20B 114.1(14)
C22B N2B H20B 114.5(14)
C19C N2C C22C 132.68(17)
C19C N2C H20C 112.0(12)
C22C N2C H20C 115.3(12)

loop_
_geom_bond_atom_site_label_1
_geom_bond_atom_site_label_2
_geom_bond_distance
C1A C14A 1.417(3)
C1A C2A 1.426(3)
C1A C6A 1.432(3)
C1B C14B 1.417(3)
C1B C2B 1.427(3)
C1B C6B 1.433(3)
C1C C14C 1.410(3)
C1C C2C 1.423(3)
C1C C6C 1.437(3)
C2A C3A 1.355(3)
C2A H1A 0.9300
C2B C3B 1.359(3)
C2B H1B 0.9300
C2C C3C 1.352(3)
C2C H1C 0.9300
C3A C4A 1.413(3)
C3A H2A 0.9300
C3B C4B 1.410(3)
C3B H2B 0.9300
C3C C4C 1.407(3)
C3C H2C 0.9300
C4A C5A 1.344(3)
C4A H3A 0.9300
C4B C5B 1.351(3)
C4B H3B 0.9300
C4C C5C 1.350(3)
C4C H3C 0.9300
C5A C6A 1.429(3)
C5A H4A 0.9300
C5B C6B 1.420(3)
C5B H4B 0.9300
C5C C6C 1.419(3)
C5C H4C 0.9300
C6A C7A 1.381(3)
C6B C7B 1.386(3)
C6C C7C 1.390(3)
C7A C8A 1.388(3)
C7A H5A 0.9300
C7B C8B 1.388(3)
C7B H5B 0.9300
C7C C8C 1.385(3)
C7C H5C 0.9300
C8A C9A 1.421(3)
C8A C13A 1.437(3)
C8B C9B 1.420(3)
C8B C13B 1.437(3)
C8C C9C 1.422(3)
C8C C13C 1.436(3)
C9A C10A 1.340(3)
C9A H6A 0.9300
C9B C10B 1.341(3)
C9B H6B 0.9300
C9C C10C 1.349(4)
C9C H6C 0.9300
C10A C11A 1.414(3)
C10A H7A 0.9300
C10B C11B 1.411(3)
C10B H7B 0.9300
C10C C11C 1.415(3)
C10C H7C 0.9300
C11A C12A 1.358(3)
C11A H8A 0.9300
C11B C12B 1.357(3)
C11B H8B 0.9300
C11C C12C 1.358(3)
C11C H8C 0.9300
C12A C13A 1.428(3)
C12A H9A 0.9300
C12B C13B 1.423(3)
C12B H9B 0.9300
C12C C13C 1.424(3)
C12C H9C 0.9300
C13A C14A 1.407(3)
C13B C14B 1.414(3)
C13C C14C 1.412(3)
C14A C15A 1.474(3)
C14B C15B 1.472(3)
C14C C15C 1.476(3)
C15A N1A 1.277(2)
C15A H10A 0.9300
C15B N1B 1.276(2)
C15B H10B 0.9300
C15C N1C 1.271(2)
C15C H10C 0.9300
C16A C21A 1.378(3)
C16A C17A 1.393(3)
C16A N1A 1.422(2)
C16B C21B 1.381(3)
C16B C17B 1.391(2)
C16B N1B 1.419(2)
C16C C17C 1.376(3)
C16C C21C 1.393(3)
C16C N1C 1.420(2)
C17A C18A 1.379(3)
C17A H11A 0.9300
C17B C18B 1.375(2)
C17B H11B 0.9300
C17C C18C 1.384(3)
C17C H11C 0.9300
C18A C19A 1.396(3)
C18A H12A 0.9300
C18B C19B 1.397(3)
C18B H12B 0.9300
C18C C19C 1.394(3)
C18C H12C 0.9300
C19A N2A 1.390(2)
C19A C20A 1.396(3)
C19B N2B 1.385(2)
C19B C20B 1.393(3)
C19C N2C 1.392(2)
C19C C20C 1.397(3)
C20A C21A 1.383(3)
C20A H13A 0.9300
C20B C21B 1.381(3)
C20B H13B 0.9300
C20C C21C 1.376(2)
C20C H14C 0.9300
C21A H14A 0.9300
C21B H14B 0.9300
C21C H13C 0.9300
C22A C27A 1.381(3)
C22A C23A 1.388(3)
C22A N2A 1.396(2)
C22B C27B 1.383(3)
C22B C23B 1.390(3)
C22B N2B 1.394(2)
C22C C23C 1.388(3)
C22C N2C 1.392(2)
C22C C27C 1.400(3)
C23A C24A 1.371(3)
C23A H15A 0.9300
C23B C24B 1.374(3)
C23B H15B 0.9300
C23C C24C 1.385(3)
C23C H15C 0.9300
C24A C25A 1.370(3)
C24A H16A 0.9300
C24B C25B 1.363(3)
C24B H16B 0.9300
C24C C25C 1.371(3)
C24C H16C 0.9300
C25A C26A 1.369(3)
C25A H17A 0.9300
C25B C26B 1.372(3)
C25B H17B 0.9300
C25C C26C 1.382(3)
C25C H17C 0.9300
C26A C27A 1.384(3)
C26A H18A 0.9300
C26B C27B 1.382(3)
C26B H18B 0.9300
C26C C27C 1.375(3)
C26C H18C 0.9300
C27A H19A 0.9300
C27B H19B 0.9300
C27C H19C 0.9300
N2A H20A 0.92(2)
N2B H20B 0.88(2)
N2C H20C 0.90(2)

loop_
_geom_hbond_atom_site_label_D
_geom_hbond_atom_site_label_H
_geom_hbond_atom_site_label_A
_geom_hbond_site_symmetry_A
_geom_hbond_distance_DH
_geom_hbond_distance_HA
_geom_hbond_distance_DA
_geom_hbond_angle_DHA
C12A H9A N1A . 0.93 2.44 2.989(3) 118
C12B H9B N1B . 0.93 2.47 3.006(3) 117
C2C H1C N1C . 0.93 2.51 3.032(3) 116
N2A H20A N1A 4_575 0.92(2) 2.28(2) 3.147(2) 158.4(18)
N2B H20B N1C 1_556 0.88(2) 2.19(2) 3.056(2) 166.2(19)
N2C H20C N1B . 0.90(2) 2.22(2) 3.094(2) 163.2(17)
C2A H1A Cg13 1_454 0.93 2.93 3.7248(3) 144
C2B H1B Cg21 3_766 0.93 2.91 3.6227(3) 134
C4A H3A Cg21 3_666 0.93 2.75 3.6728(3) 175
C10A H7A Cg12 1_556 0.93 2.80 3.5075(3) 134
C17A H11A Cg18 1_556 0.93 2.65 3.5119(3) 154
C17B H11B Cg10 3_666 0.93 2.79 3.6243(3) 150
C17B H11B Cg11 3_666 0.93 2.89 3.7248(3) 150
C21C H13C Cg2 1_554 0.93 2.86 3.7513(3) 162
C23A H15A Cg2 4_575 0.93 2.85 3.7253(3) 157
C23B H15B Cg18 1_556 0.93 2.87 3.7057(3) 149
C25A H17A Cg20 4_476 0.93 2.96 3.6262(3) 130
C25B H17B Cg4 1_655 0.93 3.00 3.6476(3) 128
C25C H17C Cg12 3_766 0.93 2.84 3.6263(3) 143

loop_
_geom_torsion_atom_site_label_1
_geom_torsion_atom_site_label_2
_geom_torsion_atom_site_label_3
_geom_torsion_atom_site_label_4
_geom_torsion
C14A C1A C2A C3A 179.77(19)
C6A C1A C2A C3A -3.1(3)
C14B C1B C2B C3B -176.94(19)
C6B C1B C2B C3B -1.5(3)
C14C C1C C2C C3C 179.74(19)
C6C C1C C2C C3C 1.0(3)
C1A C2A C3A C4A 0.8(3)
C1B C2B C3B C4B 1.0(3)
C1C C2C C3C C4C -0.8(3)
C2A C3A C4A C5A 1.6(3)
C2B C3B C4B C5B 0.0(3)
C2C C3C C4C C5C 0.1(3)
C3A C4A C5A C6A -1.4(3)
C3B C4B C5B C6B -0.4(3)
C3C C4C C5C C6C 0.4(3)
C4A C5A C6A C7A 177.4(2)
C4A C5A C6A C1A -0.9(3)
C14A C1A C6A C7A 2.0(3)
C2A C1A C6A C7A -175.28(18)
C14A C1A C6A C5A -179.59(17)
C2A C1A C6A C5A 3.1(3)
C4B C5B C6B C7B 178.4(2)
C4B C5B C6B C1B -0.1(3)
C14B C1B C6B C7B -1.9(3)
C2B C1B C6B C7B -177.54(18)
C14B C1B C6B C5B 176.68(18)
C2B C1B C6B C5B 1.0(3)
C4C C5C C6C C7C -179.1(2)
C4C C5C C6C C1C -0.2(3)
C14C C1C C6C C7C -0.4(3)
C2C C1C C6C C7C 178.43(18)
C14C C1C C6C C5C -179.29(18)
C2C C1C C6C C5C -0.5(3)
C5A C6A C7A C8A 179.69(19)
C1A C6A C7A C8A -2.0(3)
C5B C6B C7B C8B -178.80(19)
C1B C6B C7B C8B -0.3(3)
C5C C6C C7C C8C 178.2(2)
C1C C6C C7C C8C -0.6(3)
C6A C7A C8A C9A -179.57(19)
C6A C7A C8A C13A -0.1(3)
C6B C7B C8B C9B -177.34(19)
C6B C7B C8B C13B 0.9(3)
C6C C7C C8C C9C 178.9(2)
C6C C7C C8C C13C 1.1(3)
C7A C8A C9A C10A 177.7(2)
C13A C8A C9A C10A -1.7(3)
C7B C8B C9B C10B 177.1(2)
C13B C8B C9B C10B -1.2(3)
C7C C8C C9C C10C -177.4(2)
C13C C8C C9C C10C 0.5(3)
C8A C9A C10A C11A -0.3(3)
C8B C9B C10B C11B 0.3(3)
C8C C9C C10C C11C 0.9(4)
C9A C10A C11A C12A 1.4(3)
C9B C10B C11B C12B 0.8(3)
C9C C10C C11C C12C -0.9(4)
C10A C11A C12A C13A -0.4(3)
C10B C11B C12B C13B -1.0(3)
C10C C11C C12C C13C -0.6(3)
C11A C12A C13A C14A 179.49(19)
C11A C12A C13A C8A -1.5(3)
C7A C8A C13A C14A 2.2(3)
C9A C8A C13A C14A -178.39(18)
C7A C8A C13A C12A -176.89(18)
C9A C8A C13A C12A 2.6(3)
C11B C12B C13B C14B -177.72(19)
C11B C12B C13B C8B 0.1(3)
C7B C8B C13B C14B 0.6(3)
C9B C8B C13B C14B 178.89(17)
C7B C8B C13B C12B -177.36(17)
C9B C8B C13B C12B 1.0(3)
C11C C12C C13C C14C 178.3(2)
C11C C12C C13C C8C 2.0(3)
C7C C8C C13C C14C -0.5(3)
C9C C8C C13C C14C -178.42(19)
C7C C8C C13C C12C 176.07(19)
C9C C8C C13C C12C -1.9(3)
C12A C13A C14A C1A 176.92(18)
C8A C13A C14A C1A -2.1(3)
C12A C13A C14A C15A -6.8(3)
C8A C13A C14A C15A 174.26(17)
C2A C1A C14A C13A 177.12(18)
C6A C1A C14A C13A 0.0(3)
C2A C1A C14A C15A 0.7(3)
C6A C1A C14A C15A -176.46(17)
C12B C13B C14B C1B 175.06(18)
C8B C13B C14B C1B -2.7(3)
C12B C13B C14B C15B -8.9(3)
C8B C13B C14B C15B 173.37(17)
C2B C1B C14B C13B 178.77(18)
C6B C1B C14B C13B 3.4(3)
C2B C1B C14B C15B 2.5(3)
C6B C1B C14B C15B -172.84(17)
C2C C1C C14C C13C -177.79(18)
C6C C1C C14C C13C 0.9(3)
C2C C1C C14C C15C 7.2(3)
C6C C1C C14C C15C -174.09(18)
C12C C13C C14C C1C -176.86(19)
C8C C13C C14C C1C -0.5(3)
C12C C13C C14C C15C -1.7(3)
C8C C13C C14C C15C 174.68(17)
C13A C14A C15A N1A -41.9(3)
C1A C14A C15A N1A 134.6(2)
C13B C14B C15B N1B -44.8(3)
C1B C14B C15B N1B 131.35(19)
C1C C14C C15C N1C 48.9(3)
C13C C14C C15C N1C -126.3(2)
C21A C16A C17A C18A -4.9(3)
N1A C16A C17A C18A 175.18(17)
C21B C16B C17B C18B -5.6(3)
N1B C16B C17B C18B 173.92(17)
C21C C16C C17C C18C -4.0(3)
N1C C16C C17C C18C 175.62(17)
C16A C17A C18A C19A -0.3(3)
C16B C17B C18B C19B 0.4(3)
C16C C17C C18C C19C 3.3(3)
C17A C18A C19A N2A -178.59(17)
C17A C18A C19A C20A 4.9(3)
C17B C18B C19B N2B -178.26(17)
C17B C18B C19B C20B 5.1(3)
C17C C18C C19C N2C -178.85(18)
C17C C18C C19C C20C -0.4(3)
N2A C19A C20A C21A 179.34(18)
C18A C19A C20A C21A -4.4(3)
N2B C19B C20B C21B 178.23(19)
C18B C19B C20B C21B -5.4(3)
N2C C19C C20C C21C 176.77(17)
C18C C19C C20C C21C -1.9(3)
C17A C16A C21A C20A 5.3(3)
N1A C16A C21A C20A -174.70(18)
C19A C20A C21A C16A -0.7(3)
C19B C20B C21B C16B 0.3(3)
C17B C16B C21B C20B 5.3(3)
N1B C16B C21B C20B -174.25(18)
C19C C20C C21C C16C 1.2(3)
C17C C16C C21C C20C 1.7(3)
N1C C16C C21C C20C -177.85(17)
C27A C22A C23A C24A 0.2(3)
N2A C22A C23A C24A 178.4(2)
C27B C22B C23B C24B 1.2(3)
N2B C22B C23B C24B 178.7(2)
N2C C22C C23C C24C -178.25(19)
C27C C22C C23C C24C 0.3(3)
C22A C23A C24A C25A 1.1(4)
C22B C23B C24B C25B 0.3(4)
C22C C23C C24C C25C 1.5(3)
C23A C24A C25A C26A -1.1(3)
C23B C24B C25B C26B -1.1(4)
C23C C24C C25C C26C -1.8(3)
C24A C25A C26A C27A -0.3(3)
C24B C25B C26B C27B 0.6(3)
C24C C25C C26C C27C 0.3(3)
C23A C22A C27A C26A -1.6(3)
N2A C22A C27A C26A -179.6(2)
C25A C26A C27A C22A 1.7(3)
C25B C26B C27B C22B 0.9(3)
C23B C22B C27B C26B -1.7(3)
N2B C22B C27B C26B -179.06(19)
C25C C26C C27C C22C 1.4(3)
C23C C22C C27C C26C -1.7(3)
N2C C22C C27C C26C 176.96(19)
C14A C15A N1A C16A -178.47(17)
C21A C16A N1A C15A 141.24(19)
C17A C16A N1A C15A -38.8(3)
C14B C15B N1B C16B -176.35(17)
C21B C16B N1B C15B 147.60(18)
C17B C16B N1B C15B -31.9(3)
C14C C15C N1C C16C 178.31(17)
C17C C16C N1C C15C -137.29(19)
C21C C16C N1C C15C 42.3(3)
C18A C19A N2A C22A 165.76(19)
C20A C19A N2A C22A -18.0(3)
C27A C22A N2A C19A -12.1(3)
C23A C22A N2A C19A 169.9(2)
C20B C19B N2B C22B -16.8(3)
C18B C19B N2B C22B 166.81(19)
C27B C22B N2B C19B -11.2(3)
C23B C22B N2B C19B 171.4(2)
C18C C19C N2C C22C -6.2(3)
C20C C19C N2C C22C 175.27(18)
C23C C22C N2C C19C -12.3(3)
C27C C22C N2C C19C 169.19(19)

_cod_database_fobs_code 2242007
